data_8103171
loop_
_publ_author_name
'Kwang Ha'

_publ_section_title
;
 Crystal structure of bis(2,2'-bipyrimidine-?2N,N')dichloromanganese(II)
 --- nitromethane (1:1), MnCl2(C8H6N4)2 &#x00B7; CH3NO2
;
_journal_issue 3
_journal_name_full 'Zeitschrift f\"ur Kristallographie - New Crystal Structures'
_journal_page_first 421
_journal_volume 226
_journal_year 2011
_chemical_formula_moiety 'C16 H12 Cl2 Mn N8, C H3 N O2'
_chemical_formula_sum 'C17 H15 Cl2 Mn N9 O2'
_chemical_formula_weight 503.22
_chemical_name_systematic
; 
Bis(2,2'-bipyrimidine-\k^2^N,N')dichloromanganese(II) - nitromethane (1:1)
;
_space_group_IT_number 20
_symmetry_cell_setting orthorhombic
_symmetry_space_group_name_Hall 'C 2c 2'
_symmetry_space_group_name_H-M 'C 2 2 21'
_atom_sites_solution_hydrogens geom
_atom_sites_solution_primary direct
_atom_sites_solution_secondary difmap
_audit_creation_method SHELXL-97
_cell_angle_alpha 90.00
_cell_angle_beta 90.00
_cell_angle_gamma 90.00
_cell_formula_units_Z 4
_cell_length_a 8.2605(4)
_cell_length_b 11.9532(6)
_cell_length_c 20.7348(11)
_cell_measurement_reflns_used 3127
_cell_measurement_temperature 200(2)
_cell_measurement_theta_max 27.46
_cell_measurement_theta_min 3.00
_cell_volume 2047.34(18)
_computing_cell_refinement 'SAINT (Bruker, 2000)'
_computing_data_collection 'SMART (Bruker, 2000)'
_computing_data_reduction 'SAINT (Bruker, 2000)'
_computing_molecular_graphics 'ORTEP-III (Farrugia, 1997)'
_computing_publication_material SHELXL97
_computing_structure_refinement 'SHELXL-97 (Sheldrick, 1997)'
_computing_structure_solution 'SHELXS-97 (Sheldrick, 1997)'
_diffrn_ambient_temperature 200(2)
_diffrn_measured_fraction_theta_full 0.996
_diffrn_measured_fraction_theta_max 0.996
_diffrn_measurement_device_type 'Bruker SMART 1000 CCD'
_diffrn_measurement_method '\f and \w scans'
_diffrn_radiation_monochromator graphite
_diffrn_radiation_source 'fine-focus sealed tube'
_diffrn_radiation_type MoK\a
_diffrn_radiation_wavelength 0.71073
_diffrn_reflns_av_R_equivalents 0.0416
_diffrn_reflns_av_sigmaI/netI 0.0598
_diffrn_reflns_limit_h_max 9
_diffrn_reflns_limit_h_min -10
_diffrn_reflns_limit_k_max 11
_diffrn_reflns_limit_k_min -15
_diffrn_reflns_limit_l_max 27
_diffrn_reflns_limit_l_min -26
_diffrn_reflns_number 7507
_diffrn_reflns_theta_full 28.26
_diffrn_reflns_theta_max 28.26
_diffrn_reflns_theta_min 1.96
_diffrn_standards_decay_% 0
_diffrn_standards_interval_count 0
_diffrn_standards_interval_time 0
_diffrn_standards_number 0
_exptl_absorpt_coefficient_mu 0.942
_exptl_absorpt_correction_T_max 1.000
_exptl_absorpt_correction_T_min 0.868
_exptl_absorpt_correction_type multi-scan
_exptl_absorpt_process_details SADABS
_exptl_crystal_colour yellow
_exptl_crystal_density_diffrn 1.633
_exptl_crystal_density_method 'not measured'
_exptl_crystal_description block
_exptl_crystal_F_000 1020
_exptl_crystal_size_max 0.25
_exptl_crystal_size_mid 0.23
_exptl_crystal_size_min 0.20
_refine_diff_density_max 0.493
_refine_diff_density_min -0.435
_refine_diff_density_rms 0.086
_refine_ls_abs_structure_details 'Flack H D (1983), Acta Cryst. A39, 876-881'
_refine_ls_abs_structure_Flack 0.01(3)
_refine_ls_extinction_method none
_refine_ls_goodness_of_fit_ref 1.124
_refine_ls_hydrogen_treatment constr
_refine_ls_matrix_type full
_refine_ls_number_parameters 143
_refine_ls_number_reflns 2527
_refine_ls_number_restraints 0
_refine_ls_restrained_S_all 1.124
_refine_ls_R_factor_all 0.0657
_refine_ls_R_factor_gt 0.0363
_refine_ls_shift/su_max 0.000
_refine_ls_shift/su_mean 0.000
_refine_ls_structure_factor_coef Fsqd
_refine_ls_weighting_details 'calc w=1/[\s^2^(Fo^2^)+(0.0306P)^2^+0.0000P] where P=(Fo^2^+2Fc^2^)/3'
_refine_ls_weighting_scheme calc
_refine_ls_wR_factor_gt 0.0679
_refine_ls_wR_factor_ref 0.0905
_reflns_number_gt 1883
_reflns_number_total 2527
_reflns_threshold_expression >2sigma(I)
_cod_data_source_file 1267-3443.cff
_cod_data_source_block mncl2(bpym)2
_cod_depositor_comments
;
The following automatic conversions were performed:

'_symmetry_cell_setting' value 'Orthorhombic' changed to
'orthorhombic' according to
/home/saulius/struct/CIF-dictionaries/cif_core.dic dictionary named
'cif_core.dic' version 2.4.1 from
2010-06-29.

'_exptl_absorpt_correction_type' value 'Multi-scan'
changed to 'multi-scan' according to
/home/saulius/struct/CIF-dictionaries/cif_core.dic dictionary named
'cif_core.dic' version 2.4.1 from 2010-06-29.

Automatic conversion script
Id: cif_fix_values 1715 2011-07-08 13:25:40Z adriana 
;
_cod_original_sg_symbol_H-M C2221
_cod_database_code 8103171

loop_
_symmetry_equiv_pos_as_xyz
'x, y, z'
'-x, -y, z+1/2'
'-x, y, -z+1/2'
'x, -y, -z'
'x+1/2, y+1/2, z'
'-x+1/2, -y+1/2, z+1/2'
'-x+1/2, y+1/2, -z+1/2'
'x+1/2, -y+1/2, -z'

loop_
_atom_site_label
_atom_site_type_symbol
_atom_site_fract_x
_atom_site_fract_y
_atom_site_fract_z
_atom_site_U_iso_or_equiv
_atom_site_adp_type
_atom_site_occupancy
_atom_site_symmetry_multiplicity
_atom_site_calc_flag
_atom_site_refinement_flags
Mn1 Mn 0.0000 0.37936(5) 0.2500 0.02850(18) Uani 1 2 d S
Cl1 Cl 0.16964(11) 0.51079(7) 0.18943(4) 0.0368(2) Uani 1 1 d .
N1 N 0.2011(3) 0.3400(2) 0.32260(12) 0.0276(6) Uani 1 1 d .
N2 N 0.2670(4) 0.2511(2) 0.42188(13) 0.0329(7) Uani 1 1 d .
N3 N 0.0857(3) 0.2389(2) 0.18031(12) 0.0283(6) Uani 1 1 d .
N4 N 0.0382(4) 0.1617(2) 0.07597(13) 0.0354(7) Uani 1 1 d .
C1 C 0.3496(4) 0.3859(3) 0.32117(15) 0.0321(8) Uani 1 1 d .
H1 H 0.3774 0.4339 0.2864 0.039 Uiso 1 1 calc R
C2 C 0.4630(4) 0.3654(3) 0.36882(15) 0.0340(8) Uani 1 1 d .
H2 H 0.5691 0.3959 0.3668 0.041 Uiso 1 1 calc R
C3 C 0.4139(4) 0.2982(3) 0.41945(18) 0.0345(8) Uani 1 1 d .
H3 H 0.4874 0.2849 0.4539 0.041 Uiso 1 1 calc R
C4 C 0.1680(4) 0.2738(2) 0.37308(14) 0.0251(7) Uani 1 1 d .
C5 C 0.2316(4) 0.1901(3) 0.18132(17) 0.0326(8) Uani 1 1 d .
H5 H 0.2981 0.1987 0.2184 0.039 Uiso 1 1 calc R
C6 C 0.2880(4) 0.1276(3) 0.13002(16) 0.0344(8) Uani 1 1 d .
H6 H 0.3920 0.0937 0.1309 0.041 Uiso 1 1 calc R
C7 C 0.1883(5) 0.1168(3) 0.07820(16) 0.0373(8) Uani 1 1 d .
H7 H 0.2259 0.0758 0.0419 0.045 Uiso 1 1 calc R
C8 C -0.0045(5) 0.2209(2) 0.12725(13) 0.0269(6) Uani 1 1 d .
O1 O -0.0034(6) 0.4257(2) 0.02725(15) 0.0825(10) Uani 1 1 d .
N5 N 0.0691(6) 0.5000 0.0000 0.0430(11) Uani 1 2 d S
C9 C 0.2463(7) 0.5000 0.0000 0.0614(18) Uani 1 2 d S
H9A H 0.2859 0.4625 0.0390 0.092 Uiso 0.50 1 calc PR
H9B H 0.2859 0.5773 -0.0008 0.092 Uiso 0.50 1 calc PR
H9C H 0.2859 0.4602 -0.0382 0.092 Uiso 0.50 1 calc PR

loop_
_atom_site_aniso_label
_atom_site_aniso_U_11
_atom_site_aniso_U_22
_atom_site_aniso_U_33
_atom_site_aniso_U_23
_atom_site_aniso_U_13
_atom_site_aniso_U_12
Mn1 0.0286(4) 0.0308(4) 0.0260(3) 0.000 -0.0001(3) 0.000
Cl1 0.0347(5) 0.0389(5) 0.0369(5) 0.0071(4) 0.0041(4) -0.0020(4)
N1 0.0247(16) 0.0300(15) 0.0279(15) -0.0033(11) 0.0001(12) -0.0013(11)
N2 0.0310(17) 0.0398(17) 0.0278(15) -0.0042(14) -0.0055(13) 0.0034(14)
N3 0.0289(15) 0.0290(14) 0.0271(15) 0.0023(12) -0.0024(12) -0.0005(12)
N4 0.040(2) 0.0370(16) 0.0287(14) -0.0061(12) 0.0029(14) 0.0034(13)
C1 0.035(2) 0.0327(18) 0.0287(17) -0.0017(15) 0.0035(15) -0.0046(16)
C2 0.030(2) 0.0355(19) 0.0371(18) -0.0041(16) 0.0008(15) -0.0007(15)
C3 0.028(2) 0.042(2) 0.033(2) -0.0055(16) -0.0061(16) 0.0055(17)
C4 0.0273(17) 0.0272(17) 0.0207(16) -0.0058(13) -0.0012(14) 0.0019(14)
C5 0.0293(19) 0.0343(19) 0.034(2) 0.0037(16) -0.0027(15) 0.0019(15)
C6 0.0268(18) 0.0319(18) 0.045(2) -0.0007(18) 0.0050(15) 0.0038(15)
C7 0.039(2) 0.039(2) 0.0333(18) -0.0066(17) 0.0039(17) 0.0043(19)
C8 0.0312(17) 0.0238(15) 0.0256(15) 0.0039(12) 0.0015(17) -0.0026(16)
O1 0.090(3) 0.075(2) 0.083(2) 0.0089(17) 0.016(3) -0.025(2)
N5 0.053(3) 0.038(3) 0.038(2) -0.004(2) 0.000 0.000
C9 0.030(3) 0.070(4) 0.084(5) -0.022(4) 0.000 0.000

loop_
_atom_type_symbol
_atom_type_description
_atom_type_scat_dispersion_real
_atom_type_scat_dispersion_imag
_atom_type_scat_source
C C 0.0033 0.0016 'International Tables Vol C Tables 4.2.6.8 and 6.1.1.4'
H H 0.0000 0.0000 'International Tables Vol C Tables 4.2.6.8 and 6.1.1.4'
Cl Cl 0.1484 0.1585 'International Tables Vol C Tables 4.2.6.8 and 6.1.1.4'
Mn Mn 0.3368 0.7283 'International Tables Vol C Tables 4.2.6.8 and 6.1.1.4'
N N 0.0061 0.0033 'International Tables Vol C Tables 4.2.6.8 and 6.1.1.4'
O O 0.0106 0.0060 'International Tables Vol C Tables 4.2.6.8 and 6.1.1.4'

loop_
_geom_angle_atom_site_label_1
_geom_angle_atom_site_label_2
_geom_angle_atom_site_label_3
_geom_angle
_geom_angle_site_symmetry_1
_geom_angle_site_symmetry_3
N1 Mn1 N1 156.28(13) 3 .
N1 Mn1 N3 70.37(9) 3 .
N1 Mn1 N3 92.25(9) . .
N1 Mn1 N3 92.25(9) 3 3
N1 Mn1 N3 70.37(9) . 3
N3 Mn1 N3 87.59(12) . 3
N1 Mn1 Cl1 93.08(7) 3 3
N1 Mn1 Cl1 102.10(7) . 3
N3 Mn1 Cl1 162.76(7) . 3
N3 Mn1 Cl1 88.29(7) 3 3
N1 Mn1 Cl1 102.10(7) 3 .
N1 Mn1 Cl1 93.08(7) . .
N3 Mn1 Cl1 88.29(7) . .
N3 Mn1 Cl1 162.76(7) 3 .
Cl1 Mn1 Cl1 100.28(5) 3 .
C4 N1 C1 116.4(3) . .
C4 N1 Mn1 119.1(2) . .
C1 N1 Mn1 124.3(2) . .
C4 N2 C3 116.3(3) . .
C5 N3 C8 116.2(3) . .
C5 N3 Mn1 125.4(2) . .
C8 N3 Mn1 117.1(2) . .
C8 N4 C7 115.4(3) . .
N1 C1 C2 122.0(3) . .
N1 C1 H1 119.0 . .
C2 C1 H1 119.0 . .
C3 C2 C1 116.5(3) . .
C3 C2 H2 121.7 . .
C1 C2 H2 121.7 . .
N2 C3 C2 122.6(3) . .
N2 C3 H3 118.7 . .
C2 C3 H3 118.7 . .
N2 C4 N1 126.1(3) . .
N2 C4 C8 118.3(3) . 3
N1 C4 C8 115.6(3) . 3
N3 C5 C6 121.9(3) . .
N3 C5 H5 119.1 . .
C6 C5 H5 119.1 . .
C7 C6 C5 117.1(3) . .
C7 C6 H6 121.5 . .
C5 C6 H6 121.5 . .
N4 C7 C6 123.0(3) . .
N4 C7 H7 118.5 . .
C6 C7 H7 118.5 . .
N4 C8 N3 126.5(4) . .
N4 C8 C4 117.6(3) . 3
N3 C8 C4 115.9(3) . 3
O1 N5 O1 120.7(6) 4_565 .
O1 N5 C9 119.6(3) 4_565 .
O1 N5 C9 119.6(3) . .
N5 C9 H9A 109.5 . .
N5 C9 H9B 109.5 . .
H9A C9 H9B 109.5 . .
N5 C9 H9C 109.5 . .
H9A C9 H9C 109.5 . .
H9B C9 H9C 109.5 . .

loop_
_geom_bond_atom_site_label_1
_geom_bond_atom_site_label_2
_geom_bond_distance
_geom_bond_site_symmetry_2
Mn1 N1 2.291(3) 3
Mn1 N1 2.291(3) .
Mn1 N3 2.325(3) .
Mn1 N3 2.325(3) 3
Mn1 Cl1 2.4514(9) 3
Mn1 Cl1 2.4514(9) .
N1 C4 1.340(4) .
N1 C1 1.344(4) .
N2 C4 1.329(4) .
N2 C3 1.339(4) .
N3 C5 1.339(4) .
N3 C8 1.346(4) .
N4 C8 1.325(4) .
N4 C7 1.352(5) .
C1 C2 1.384(4) .
C1 H1 0.9500 .
C2 C3 1.383(5) .
C2 H2 0.9500 .
C3 H3 0.9500 .
C4 C8 1.492(5) 3
C5 C6 1.381(5) .
C5 H5 0.9500 .
C6 C7 1.360(5) .
C6 H6 0.9500 .
C7 H7 0.9500 .
C8 C4 1.492(5) 3
O1 N5 1.211(3) .
N5 O1 1.211(3) 4_565
N5 C9 1.464(7) .
C9 H9A 0.9800 .
C9 H9B 0.9800 .
C9 H9C 0.9800 .

loop_
_geom_hbond_atom_site_label_D
_geom_hbond_atom_site_label_H
_geom_hbond_atom_site_label_A
_geom_hbond_distance_DH
_geom_hbond_distance_HA
_geom_hbond_distance_DA
_geom_hbond_angle_DHA
_geom_hbond_site_symmetry_A
C1 H1 Cl1 0.95 2.80 3.450(3) 126.5 .
C2 H2 Cl1 0.95 2.81 3.700(4) 156.0 3_655
C3 H3 N4 0.95 2.62 3.304(4) 129.3 6
C6 H6 Cl1 0.95 2.78 3.661(4) 155.1 5_545

loop_
_geom_torsion_atom_site_label_1
_geom_torsion_atom_site_label_2
_geom_torsion_atom_site_label_3
_geom_torsion_atom_site_label_4
_geom_torsion
_geom_torsion_site_symmetry_1
_geom_torsion_site_symmetry_4
N1 Mn1 N1 C4 -55.0(2) 3 .
N3 Mn1 N1 C4 -96.8(2) . .
N3 Mn1 N1 C4 -10.1(2) 3 .
Cl1 Mn1 N1 C4 73.6(2) 3 .
Cl1 Mn1 N1 C4 174.8(2) . .
N1 Mn1 N1 C1 130.4(2) 3 .
N3 Mn1 N1 C1 88.7(3) . .
N3 Mn1 N1 C1 175.3(3) 3 .
Cl1 Mn1 N1 C1 -100.9(2) 3 .
Cl1 Mn1 N1 C1 0.3(2) . .
N1 Mn1 N3 C5 178.6(3) 3 .
N1 Mn1 N3 C5 -17.9(3) . .
N3 Mn1 N3 C5 -88.2(2) 3 .
Cl1 Mn1 N3 C5 -164.5(2) 3 .
Cl1 Mn1 N3 C5 75.1(2) . .
N1 Mn1 N3 C8 12.6(2) 3 .
N1 Mn1 N3 C8 176.1(2) . .
N3 Mn1 N3 C8 105.8(2) 3 .
Cl1 Mn1 N3 C8 29.5(4) 3 .
Cl1 Mn1 N3 C8 -90.9(2) . .
C4 N1 C1 C2 0.6(5) . .
Mn1 N1 C1 C2 175.3(2) . .
N1 C1 C2 C3 -2.3(5) . .
C4 N2 C3 C2 -1.1(5) . .
C1 C2 C3 N2 2.5(5) . .
C3 N2 C4 N1 -0.8(5) . .
C3 N2 C4 C8 178.4(3) . 3
C1 N1 C4 N2 1.1(5) . .
Mn1 N1 C4 N2 -173.9(2) . .
C1 N1 C4 C8 -178.2(3) . 3
Mn1 N1 C4 C8 6.9(3) . 3
C8 N3 C5 C6 1.9(4) . .
Mn1 N3 C5 C6 -164.2(2) . .
N3 C5 C6 C7 -0.5(5) . .
C8 N4 C7 C6 2.2(5) . .
C5 C6 C7 N4 -1.7(5) . .
C7 N4 C8 N3 -0.6(5) . .
C7 N4 C8 C4 179.0(3) . 3
C5 N3 C8 N4 -1.3(4) . .
Mn1 N3 C8 N4 166.0(2) . .
C5 N3 C8 C4 179.0(3) . 3
Mn1 N3 C8 C4 -13.7(3) . 3
